data_4513563
loop_
_publ_author_name
'Ganduri, Ramesh'
'Cherukuvada, Suryanarayan'
'Guru Row, Tayur N.'

_publ_section_title
;
 Multicomponent Adducts of Pyridoxine: An Evaluation of the Formation of
 Eutectics and Molecular Salts
;
_journal_issue 7
_journal_name_full 'Crystal Growth &amp; Design'
_journal_page_first 3474
_journal_paper_doi 10.1021/acs.cgd.5b00546
_journal_volume 15
_journal_year 2015
_chemical_formula_moiety 'C8 H12 N O3, C7 H6 N O2'
_chemical_formula_sum 'C15 H18 N2 O5'
_chemical_formula_weight 306.31
_space_group_crystal_system triclinic
_space_group_IT_number 2
_space_group_name_Hall '-P 1'
_space_group_name_H-M_alt 'P -1'
_symmetry_space_group_name_Hall '-P 1'
_symmetry_space_group_name_H-M 'P -1'
_atom_sites_solution_hydrogens mixed
_atom_sites_solution_primary direct
_audit_creation_date 2015-06-02
_audit_creation_method
;
Olex2 1.2
(compiled 2015.01.26 svn.r3150 for OlexSys, GUI svn.r4998)
;
_cell_angle_alpha 89.049(6)
_cell_angle_beta 89.901(8)
_cell_angle_gamma 81.410(7)
_cell_formula_units_Z 4
_cell_length_a 6.9930(7)
_cell_length_b 12.7693(8)
_cell_length_c 15.8817(15)
_cell_measurement_reflns_used 2472
_cell_measurement_temperature 99.99(11)
_cell_measurement_theta_max 25.0020
_cell_measurement_theta_min 2.9920
_cell_volume 1402.1(2)
_computing_cell_refinement
;
CrysAlisPro, Agilent Technologies,
Version 1.171.37.34 (release 22-05-2014 CrysAlis171 .NET)
(compiled May 22 2014,16:03:01)
;
_computing_data_collection
;
CrysAlisPro, Agilent Technologies,
Version 1.171.37.34 (release 22-05-2014 CrysAlis171 .NET)
(compiled May 22 2014,16:03:01)
;
_computing_data_reduction
;
CrysAlisPro, Agilent Technologies,
Version 1.171.37.34 (release 22-05-2014 CrysAlis171 .NET)
(compiled May 22 2014,16:03:01)
;
_computing_molecular_graphics 'Olex2 (Dolomanov et al., 2009)'
_computing_publication_material 'Olex2 (Dolomanov et al., 2009)'
_computing_structure_refinement 'ShelXL (Sheldrick, 2008)'
_computing_structure_solution 'SIR2004 (Burla et al., 2007)'
_diffrn_ambient_environment N~2~
_diffrn_ambient_temperature 99.99(11)
_diffrn_detector 'CCD plate'
_diffrn_detector_area_resol_mean 8.0419
_diffrn_detector_type Eos
_diffrn_measured_fraction_theta_full 0.999
_diffrn_measured_fraction_theta_max 0.999
_diffrn_measurement_details
;
  1 omega  -88.00   12.00   1.0000    8.0000
omega____ theta____ kappa____ phi______ frames
    -      -18.3240  -77.0000   90.0000 100

  2 omega  -48.00   52.00   1.0000    8.0000
omega____ theta____ kappa____ phi______ frames
    -      -18.3240   77.0000 -150.0000 100

  3 omega  -94.00  -34.00   1.0000    8.0000
omega____ theta____ kappa____ phi______ frames
    -      -18.3240 -179.0000 -180.0000 60

  4 omega  -20.00   65.00   1.0000    8.0000
omega____ theta____ kappa____ phi______ frames
    -       22.6208  -99.0000    0.0000 85

  5 omega  -20.00   65.00   1.0000    8.0000
omega____ theta____ kappa____ phi______ frames
    -       22.6208  -99.0000   30.0000 85

  6 omega  -50.00   67.00   1.0000    8.0000
omega____ theta____ kappa____ phi______ frames
    -       22.6208  -19.0000  -90.0000 117

  7 omega  -95.00  -34.00   1.0000    8.0000
omega____ theta____ kappa____ phi______ frames
    -      -18.3240  179.0000   30.0000 61

  8 omega  -87.00    3.00   1.0000    8.0000
omega____ theta____ kappa____ phi______ frames
    -      -18.3240  -57.0000 -180.0000 90

  9 omega  -87.00    3.00   1.0000    8.0000
omega____ theta____ kappa____ phi______ frames
    -      -18.3240  -57.0000  -30.0000 90

 10 omega  -94.00  -69.00   1.0000    8.0000
omega____ theta____ kappa____ phi______ frames
    -      -18.3240 -179.0000  -60.0000 25

 11 omega  -91.00    7.00   1.0000    8.0000
omega____ theta____ kappa____ phi______ frames
    -      -18.3240  -37.0000 -120.0000 98
;
_diffrn_measurement_device 'four-circle diffractometer'
_diffrn_measurement_device_type 'Xcalibur, Eos, Nova'
_diffrn_measurement_method '\w scans'
_diffrn_orient_matrix_UB_11 0.0880390000
_diffrn_orient_matrix_UB_12 -0.0111611000
_diffrn_orient_matrix_UB_13 -0.0226195000
_diffrn_orient_matrix_UB_21 -0.0046141000
_diffrn_orient_matrix_UB_22 0.0546023000
_diffrn_orient_matrix_UB_23 -0.0102300000
_diffrn_orient_matrix_UB_31 0.0524463000
_diffrn_orient_matrix_UB_32 0.0071263000
_diffrn_orient_matrix_UB_33 0.0371348000
_diffrn_radiation_monochromator mirror
_diffrn_radiation_probe x-ray
_diffrn_radiation_type MoK\a
_diffrn_radiation_wavelength 0.71073
_diffrn_reflns_av_R_equivalents 0.1122
_diffrn_reflns_av_unetI/netI 0.1174
_diffrn_reflns_laue_measured_fraction_full 0.999
_diffrn_reflns_laue_measured_fraction_max 0.999
_diffrn_reflns_limit_h_max 8
_diffrn_reflns_limit_h_min -8
_diffrn_reflns_limit_k_max 15
_diffrn_reflns_limit_k_min -15
_diffrn_reflns_limit_l_max 19
_diffrn_reflns_limit_l_min -19
_diffrn_reflns_number 23471
_diffrn_reflns_point_group_measured_fraction_full 0.999
_diffrn_reflns_point_group_measured_fraction_max 0.999
_diffrn_reflns_theta_full 25.242
_diffrn_reflns_theta_max 25.999
_diffrn_reflns_theta_min 2.565
_diffrn_source 'Mova (Mo) X-ray Source'
_exptl_absorpt_coefficient_mu 0.110
_exptl_absorpt_correction_T_max 1.00000
_exptl_absorpt_correction_T_min 0.63282
_exptl_absorpt_correction_type multi-scan
_exptl_absorpt_process_details
;
CrysAlisPro, Agilent Technologies,
Version 1.171.37.34 (release 22-05-2014 CrysAlis171 .NET)
(compiled May 22 2014,16:03:01)
Empirical absorption correction using spherical harmonics,
 implemented in SCALE3 ABSPACK scaling algorithm.
;
_exptl_crystal_colour colourless
_exptl_crystal_colour_primary colourless
_exptl_crystal_density_diffrn 1.451
_exptl_crystal_description plate
_exptl_crystal_F_000 648
_exptl_crystal_size_max 0.25
_exptl_crystal_size_mid 0.2
_exptl_crystal_size_min 0.05
_refine_diff_density_max 0.291
_refine_diff_density_min -0.288
_refine_diff_density_rms 0.069
_refine_ls_extinction_method none
_refine_ls_goodness_of_fit_ref 1.091
_refine_ls_hydrogen_treatment mixed
_refine_ls_matrix_type full
_refine_ls_number_parameters 447
_refine_ls_number_reflns 5524
_refine_ls_number_restraints 13
_refine_ls_restrained_S_all 1.094
_refine_ls_R_factor_all 0.1383
_refine_ls_R_factor_gt 0.0826
_refine_ls_shift/su_max 0.004
_refine_ls_shift/su_mean 0.000
_refine_ls_structure_factor_coef Fsqd
_refine_ls_weighting_details 'w=1/[\s^2^(Fo^2^)+(0.0476P)^2^+0.3104P] where P=(Fo^2^+2Fc^2^)/3'
_refine_ls_weighting_scheme calc
_refine_ls_wR_factor_gt 0.1550
_refine_ls_wR_factor_ref 0.1799
_reflns_Friedel_coverage 0.000
_reflns_number_gt 3476
_reflns_number_total 5524
_reflns_threshold_expression 'I > 2\s(I)'
_cod_data_source_file PN-PABA.cif
_cod_data_source_block PN-PABA
_cod_database_code 4513563
_chemical_oxdiff_formula 'C15 H18 O5 N2'
_shelx_space_group_comment
;
The symmetry employed for this shelxl refinement is uniquely defined
by the following loop, which should always be used as a source of
symmetry information in preference to the above space-group names.
They are only intended as comments.
;
_shelx_estimated_absorpt_t_max 0.995
_shelx_estimated_absorpt_t_min 0.973
_reflns_odcompleteness_completeness 99.92
_reflns_odcompleteness_iscentric 1
_reflns_odcompleteness_theta 27.42
_olex2_refinement_description
;
1. Fixed Uiso
 At 1.2 times of:
  All C(H) groups, All C(H,H) groups
 At 1.5 times of:
  All C(H,H,H) groups
2. Restrained distances
 O2-H2
 0.98 with sigma of 0.001
 N1-H1A = N3-H3A
 1.036 with sigma of 0.001
 N2-H2A = N2-H2B = N4-H4B = N4-H4A
 1.01 with sigma of 0.001
 O3-H3 = O8-H8
 0.992 with sigma of 0.001
 O7-H7 = O6-H6 = O2-H2 = O1-H1
 0.97 with sigma of 0.001
3.a Secondary CH2 refined with riding coordinates:
 C6(H6A,H6B), C7(H7A,H7B), C21(H21A,H21B), C22(H22A,H22B)
3.b Aromatic/amide H refined with riding coordinates:
 C5(H5), C20(H20), C11(H11), C12(H12), C14(H14), C15(H15), C26(H26), C27(H27),
 C29(H29), C30(H30)
3.c Idealised Me refined as rotating group:
 C8(H8A,H8B,H8C), C23(H23A,H23B,H23C)
;
_shelx_shelxl_version_number 2014/7
_olex2_submission_special_instructions 'No special instructions were received'

loop_
_space_group_symop_operation_xyz
'x, y, z'
'-x, -y, -z'

loop_
_atom_site_label
_atom_site_type_symbol
_atom_site_fract_x
_atom_site_fract_y
_atom_site_fract_z
_atom_site_U_iso_or_equiv
_atom_site_adp_type
_atom_site_occupancy
_atom_site_site_symmetry_order
_atom_site_calc_flag
_atom_site_refinement_flags_posn
O1 O 0.3607(4) 0.4902(2) 0.90588(16) 0.0260(7) Uani 1 1 d D
H1 H 0.238(3) 0.534(3) 0.918(3) 0.09(2) Uiso 1 1 d D
O2 O 0.5588(4) 0.0963(2) 1.01187(16) 0.0231(6) Uani 1 1 d D
H2 H 0.651(3) 0.141(2) 1.030(2) 0.088(19) Uiso 1 1 d D
O3 O 0.3912(4) 0.0169(2) 0.84696(15) 0.0223(6) Uani 1 1 d D
H3 H 0.422(5) -0.013(3) 0.9041(9) 0.038(12) Uiso 1 1 d D
N1 N 0.3713(4) 0.2595(2) 0.73337(18) 0.0193(7) Uani 1 1 d D
H1A H 0.375(6) 0.294(3) 0.6739(10) 0.058(15) Uiso 1 1 d D
C1 C 0.3780(5) 0.1565(3) 0.7506(2) 0.0182(8) Uani 1 1 d .
C2 C 0.3845(5) 0.1221(3) 0.8341(2) 0.0192(9) Uani 1 1 d .
C3 C 0.3775(5) 0.1956(3) 0.8992(2) 0.0188(9) Uani 1 1 d .
C4 C 0.3708(5) 0.3029(3) 0.8776(2) 0.0175(8) Uani 1 1 d .
C5 C 0.3686(5) 0.3327(3) 0.7939(2) 0.0209(9) Uani 1 1 d .
H5 H 0.3652 0.4052 0.7786 0.025 Uiso 1 1 calc R
C6 C 0.3652(5) 0.3877(3) 0.9436(2) 0.0220(9) Uani 1 1 d .
H6A H 0.2491 0.3872 0.9793 0.026 Uiso 1 1 calc R
H6B H 0.4807 0.3717 0.9802 0.026 Uiso 1 1 calc R
C7 C 0.3769(5) 0.1562(3) 0.9888(2) 0.0222(9) Uani 1 1 d .
H7A H 0.3476 0.2174 1.0266 0.027 Uiso 1 1 calc R
H7B H 0.2739 0.1114 0.9960 0.027 Uiso 1 1 calc R
C8 C 0.3733(5) 0.0802(3) 0.6794(2) 0.0253(9) Uani 1 1 d .
H8A H 0.4957 0.0315 0.6780 0.038 Uiso 1 1 calc GR
H8B H 0.3549 0.1198 0.6259 0.038 Uiso 1 1 calc GR
H8C H 0.2662 0.0397 0.6882 0.038 Uiso 1 1 calc GR
O6 O -0.0725(4) 0.4864(2) 0.39373(16) 0.0248(6) Uani 1 1 d D
H6 H -0.185(4) 0.538(3) 0.407(3) 0.09(2) Uiso 1 1 d D
O7 O -0.1054(4) 0.0976(2) 0.50996(16) 0.0226(6) Uani 1 1 d D
H7 H -0.228(3) 0.143(3) 0.518(3) 0.077(17) Uiso 1 1 d D
O8 O 0.1010(4) 0.0106(2) 0.34631(15) 0.0219(6) Uani 1 1 d D
H8 H 0.085(6) -0.022(3) 0.4026(11) 0.065(16) Uiso 1 1 d D
N3 N -0.0044(4) 0.2500(2) 0.22790(19) 0.0194(7) Uani 1 1 d D
H3A H -0.011(4) 0.283(2) 0.1676(8) 0.017(10) Uiso 1 1 d D
C16 C 0.0441(5) 0.1467(3) 0.2471(2) 0.0186(8) Uani 1 1 d .
C17 C 0.0551(5) 0.1157(3) 0.3317(2) 0.0188(9) Uani 1 1 d .
C18 C 0.0249(5) 0.1919(3) 0.3952(2) 0.0174(8) Uani 1 1 d .
C19 C -0.0219(5) 0.2983(3) 0.3713(2) 0.0182(8) Uani 1 1 d .
C20 C -0.0377(5) 0.3247(3) 0.2872(2) 0.0199(9) Uani 1 1 d .
H20 H -0.0727 0.3968 0.2706 0.024 Uiso 1 1 calc R
C21 C -0.0556(5) 0.3863(3) 0.4350(2) 0.0198(9) Uani 1 1 d .
H21A H -0.1754 0.3808 0.4670 0.024 Uiso 1 1 calc R
H21B H 0.0536 0.3788 0.4753 0.024 Uiso 1 1 calc R
C22 C 0.0488(5) 0.1537(3) 0.4857(2) 0.0210(9) Uani 1 1 d .
H22A H 0.1739 0.1066 0.4925 0.025 Uiso 1 1 calc R
H22B H 0.0498 0.2151 0.5229 0.025 Uiso 1 1 calc R
C23 C 0.0872(5) 0.0681(3) 0.1778(2) 0.0243(9) Uani 1 1 d .
H23A H 0.2156 0.0268 0.1867 0.037 Uiso 1 1 calc GR
H23B H 0.0846 0.1058 0.1235 0.037 Uiso 1 1 calc GR
H23C H -0.0103 0.0204 0.1779 0.037 Uiso 1 1 calc GR
O4 O 0.8006(4) 0.2135(2) 1.05984(15) 0.0242(6) Uani 1 1 d .
O5 O 0.9527(3) 0.3524(2) 1.07192(15) 0.0228(6) Uani 1 1 d .
N2 N 0.8848(5) 0.3316(3) 0.6701(2) 0.0253(8) Uani 1 1 d D
H2A H 0.902(5) 0.4007(14) 0.6413(19) 0.039(12) Uiso 1 1 d D
H2B H 0.796(5) 0.293(3) 0.636(2) 0.10(2) Uiso 1 1 d D
C9 C 0.8764(5) 0.2884(3) 1.0269(2) 0.0206(9) Uani 1 1 d .
C10 C 0.8781(5) 0.3007(3) 0.9339(2) 0.0170(8) Uani 1 1 d .
C11 C 0.8590(5) 0.2150(3) 0.8821(2) 0.0182(8) Uani 1 1 d .
H11 H 0.8443 0.1486 0.9071 0.022 Uiso 1 1 calc R
C12 C 0.8612(5) 0.2251(3) 0.7955(2) 0.0209(9) Uani 1 1 d .
H12 H 0.8502 0.1655 0.7617 0.025 Uiso 1 1 calc R
C13 C 0.8795(5) 0.3224(3) 0.7572(2) 0.0200(9) Uani 1 1 d .
C14 C 0.8984(5) 0.4083(3) 0.8089(2) 0.0208(9) Uani 1 1 d .
H14 H 0.9126 0.4749 0.7841 0.025 Uiso 1 1 calc R
C15 C 0.8966(5) 0.3973(3) 0.8950(2) 0.0195(9) Uani 1 1 d .
H15 H 0.9082 0.4567 0.9288 0.023 Uiso 1 1 calc R
O9 O 0.3661(4) 0.3564(2) 0.57633(15) 0.0252(7) Uani 1 1 d .
O10 O 0.6040(4) 0.2228(2) 0.56581(15) 0.0241(6) Uani 1 1 d .
N4 N 0.4768(5) 0.3291(3) 0.1737(2) 0.0259(8) Uani 1 1 d D
H4A H 0.467(7) 0.4021(14) 0.147(2) 0.083(19) Uiso 1 1 d D
H4B H 0.568(4) 0.269(2) 0.149(2) 0.061(15) Uiso 1 1 d D
C24 C 0.4810(5) 0.2940(3) 0.5318(2) 0.0187(9) Uani 1 1 d .
C25 C 0.4739(5) 0.3036(3) 0.4383(2) 0.0183(8) Uani 1 1 d .
C26 C 0.5206(5) 0.2140(3) 0.3880(2) 0.0204(9) Uani 1 1 d .
H26 H 0.5535 0.1464 0.4144 0.025 Uiso 1 1 calc R
C27 C 0.5199(5) 0.2216(3) 0.3016(2) 0.0215(9) Uani 1 1 d .
H27 H 0.5486 0.1594 0.2691 0.026 Uiso 1 1 calc R
C28 C 0.4772(5) 0.3204(3) 0.2613(2) 0.0205(9) Uani 1 1 d .
C29 C 0.4323(5) 0.4112(3) 0.3113(2) 0.0228(9) Uani 1 1 d .
H29 H 0.4059 0.4794 0.2853 0.027 Uiso 1 1 calc R
C30 C 0.4267(5) 0.4013(3) 0.3980(2) 0.0193(9) Uani 1 1 d .
H30 H 0.3896 0.4626 0.4307 0.023 Uiso 1 1 calc R

loop_
_atom_site_aniso_label
_atom_site_aniso_U_11
_atom_site_aniso_U_22
_atom_site_aniso_U_33
_atom_site_aniso_U_23
_atom_site_aniso_U_13
_atom_site_aniso_U_12
O1 0.0346(17) 0.0133(15) 0.0313(17) -0.0054(12) 0.0047(13) -0.0066(12)
O2 0.0301(15) 0.0171(15) 0.0233(16) -0.0031(12) -0.0074(12) -0.0074(12)
O3 0.0362(16) 0.0142(15) 0.0178(16) 0.0015(12) -0.0026(12) -0.0076(12)
N1 0.0272(17) 0.0159(18) 0.0142(19) -0.0010(14) -0.0002(13) -0.0009(13)
C1 0.023(2) 0.015(2) 0.016(2) -0.0021(16) 0.0005(15) -0.0032(16)
C2 0.022(2) 0.016(2) 0.020(2) -0.0005(17) 0.0001(16) -0.0026(16)
C3 0.0183(19) 0.023(2) 0.017(2) -0.0025(17) -0.0013(15) -0.0069(16)
C4 0.0194(19) 0.013(2) 0.021(2) -0.0077(16) 0.0062(15) -0.0046(15)
C5 0.023(2) 0.016(2) 0.023(2) -0.0013(17) 0.0007(16) -0.0010(16)
C6 0.027(2) 0.020(2) 0.019(2) -0.0039(17) -0.0018(16) -0.0045(17)
C7 0.030(2) 0.016(2) 0.021(2) -0.0054(17) -0.0002(17) -0.0042(17)
C8 0.033(2) 0.023(2) 0.022(2) -0.0068(18) -0.0017(17) -0.0081(18)
O6 0.0352(16) 0.0122(15) 0.0265(16) -0.0018(12) 0.0040(12) -0.0021(12)
O7 0.0277(15) 0.0160(15) 0.0233(16) -0.0001(12) 0.0062(12) -0.0013(12)
O8 0.0351(16) 0.0119(15) 0.0187(16) -0.0008(12) 0.0026(12) -0.0033(12)
N3 0.0267(17) 0.0145(18) 0.0170(19) -0.0029(14) 0.0035(13) -0.0029(13)
C16 0.0188(19) 0.018(2) 0.020(2) -0.0047(17) 0.0000(15) -0.0040(15)
C17 0.022(2) 0.014(2) 0.021(2) -0.0002(17) -0.0009(16) -0.0023(16)
C18 0.0195(19) 0.015(2) 0.018(2) -0.0018(16) -0.0012(15) -0.0050(15)
C19 0.0188(19) 0.019(2) 0.018(2) -0.0027(17) 0.0045(15) -0.0070(16)
C20 0.027(2) 0.010(2) 0.023(2) -0.0030(17) 0.0023(16) -0.0033(16)
C21 0.026(2) 0.016(2) 0.019(2) -0.0051(16) 0.0051(16) -0.0045(16)
C22 0.025(2) 0.016(2) 0.023(2) -0.0051(17) -0.0007(16) -0.0037(16)
C23 0.033(2) 0.024(2) 0.014(2) -0.0023(17) 0.0020(17) -0.0014(18)
O4 0.0331(16) 0.0214(16) 0.0199(16) 0.0006(12) -0.0006(12) -0.0102(12)
O5 0.0297(15) 0.0183(15) 0.0219(16) -0.0089(12) -0.0027(11) -0.0073(12)
N2 0.038(2) 0.025(2) 0.0150(19) -0.0012(15) 0.0004(15) -0.0118(16)
C9 0.020(2) 0.019(2) 0.022(2) -0.0031(18) 0.0028(16) -0.0019(16)
C10 0.0207(19) 0.017(2) 0.014(2) -0.0023(16) 0.0012(15) -0.0036(15)
C11 0.0186(19) 0.016(2) 0.019(2) -0.0039(17) 0.0012(15) -0.0020(15)
C12 0.024(2) 0.020(2) 0.019(2) -0.0079(17) 0.0016(16) -0.0032(16)
C13 0.024(2) 0.018(2) 0.020(2) -0.0031(17) -0.0026(16) -0.0063(16)
C14 0.029(2) 0.013(2) 0.021(2) 0.0014(17) 0.0007(16) -0.0051(16)
C15 0.024(2) 0.016(2) 0.020(2) -0.0092(17) -0.0005(16) -0.0045(16)
O9 0.0293(15) 0.0230(16) 0.0208(16) -0.0072(12) 0.0038(12) 0.0048(12)
O10 0.0296(15) 0.0205(16) 0.0209(16) -0.0038(12) 0.0006(11) 0.0015(12)
N4 0.038(2) 0.027(2) 0.0133(19) -0.0007(16) 0.0047(14) -0.0057(17)
C24 0.023(2) 0.016(2) 0.019(2) -0.0003(17) 0.0002(16) -0.0078(16)
C25 0.0180(19) 0.018(2) 0.020(2) -0.0031(17) 0.0013(15) -0.0051(15)
C26 0.023(2) 0.018(2) 0.021(2) -0.0015(17) 0.0024(16) -0.0048(16)
C27 0.028(2) 0.017(2) 0.021(2) -0.0065(17) -0.0021(16) -0.0063(16)
C28 0.023(2) 0.022(2) 0.017(2) -0.0027(17) 0.0026(16) -0.0033(16)
C29 0.023(2) 0.021(2) 0.025(2) 0.0036(18) -0.0019(16) -0.0042(17)
C30 0.0201(19) 0.013(2) 0.024(2) -0.0029(17) -0.0026(16) 0.0001(15)

loop_
_atom_type_symbol
_atom_type_description
_atom_type_scat_dispersion_real
_atom_type_scat_dispersion_imag
_atom_type_scat_source
C C 0.0033 0.0016 'International Tables Vol C Tables 4.2.6.8 and 6.1.1.4'
H H 0.0000 0.0000 'International Tables Vol C Tables 4.2.6.8 and 6.1.1.4'
N N 0.0061 0.0033 'International Tables Vol C Tables 4.2.6.8 and 6.1.1.4'
O O 0.0106 0.0060 'International Tables Vol C Tables 4.2.6.8 and 6.1.1.4'

loop_
_geom_angle_atom_site_label_1
_geom_angle_atom_site_label_2
_geom_angle_atom_site_label_3
_geom_angle
C1 N1 C5 122.8(3)
N1 C1 C2 119.0(3)
N1 C1 C8 119.6(3)
C2 C1 C8 121.4(3)
O3 C2 C1 115.9(3)
O3 C2 C3 123.8(3)
C1 C2 C3 120.2(4)
C2 C3 C7 118.9(3)
C4 C3 C2 118.3(3)
C4 C3 C7 122.8(3)
C3 C4 C6 122.0(3)
C5 C4 C3 119.2(3)
C5 C4 C6 118.7(3)
N1 C5 C4 120.3(4)
O1 C6 C4 111.4(3)
O2 C7 C3 111.6(3)
C16 N3 C20 122.5(3)
N3 C16 C17 118.5(3)
N3 C16 C23 119.7(3)
C17 C16 C23 121.8(3)
O8 C17 C16 115.3(3)
O8 C17 C18 124.3(3)
C16 C17 C18 120.4(3)
C17 C18 C22 117.9(3)
C19 C18 C17 118.4(3)
C19 C18 C22 123.7(3)
C18 C19 C21 122.3(3)
C20 C19 C18 119.1(4)
C20 C19 C21 118.5(3)
N3 C20 C19 121.0(3)
O6 C21 C19 110.4(3)
O7 C22 C18 110.6(3)
O4 C9 O5 121.3(3)
O4 C9 C10 119.2(3)
O5 C9 C10 119.4(3)
C11 C10 C9 120.7(3)
C15 C10 C9 121.5(3)
C15 C10 C11 117.8(3)
C12 C11 C10 121.4(4)
C11 C12 C13 120.3(4)
N2 C13 C12 120.1(3)
N2 C13 C14 121.5(3)
C12 C13 C14 118.4(3)
C15 C14 C13 120.8(3)
C14 C15 C10 121.4(3)
O9 C24 O10 120.9(3)
O9 C24 C25 120.2(3)
O10 C24 C25 118.9(3)
C26 C25 C24 120.8(3)
C30 C25 C24 121.4(3)
C30 C25 C26 117.8(3)
C27 C26 C25 121.7(4)
C26 C27 C28 120.2(4)
N4 C28 C27 120.7(4)
N4 C28 C29 120.8(3)
C27 C28 C29 118.5(3)
C30 C29 C28 120.2(4)
C29 C30 C25 121.5(4)

loop_
_geom_bond_atom_site_label_1
_geom_bond_atom_site_label_2
_geom_bond_distance
O1 C6 1.427(4)
O2 C7 1.428(4)
O3 C2 1.350(4)
N1 C1 1.333(5)
N1 C5 1.350(5)
C1 C2 1.389(5)
C1 C8 1.507(5)
C2 C3 1.403(5)
C3 C4 1.401(5)
C3 C7 1.501(5)
C4 C5 1.376(5)
C4 C6 1.516(5)
O6 C21 1.416(4)
O7 C22 1.430(4)
O8 C17 1.349(4)
N3 C16 1.342(4)
N3 C20 1.347(4)
C16 C17 1.394(5)
C16 C23 1.502(5)
C17 C18 1.406(5)
C18 C19 1.395(5)
C18 C22 1.512(5)
C19 C20 1.372(5)
C19 C21 1.517(5)
O4 C9 1.266(4)
O5 C9 1.270(4)
N2 C13 1.387(5)
C9 C10 1.484(5)
C10 C11 1.402(5)
C10 C15 1.393(5)
C11 C12 1.379(5)
C12 C13 1.397(5)
C13 C14 1.404(5)
C14 C15 1.372(5)
O9 C24 1.267(4)
O10 C24 1.268(4)
N4 C28 1.394(5)
C24 C25 1.488(5)
C25 C26 1.405(5)
C25 C30 1.388(5)
C26 C27 1.375(5)
C27 C28 1.398(5)
C28 C29 1.412(5)
C29 C30 1.381(5)
